data_4131857
loop_
_publ_author_name
'Yan, Yong'
'O'Connor, Alice E'
'Kanthasamy, Gopikkaa'
'Atkinson, George'
'Allan, David R.'
'Blake, Alexander J.'
'Schr\"oder, Martin'

_publ_section_title
;
 Unusual and Tunable Negative Linear Compressibility in the Metal-Organic
 Framework MFM-133(M) (M = Zr, Hf).
;
_journal_issue 11
_journal_name_full 'Journal of the American Chemical Society'
_journal_page_first 3952
_journal_page_last 3958
_journal_paper_doi 10.1021/jacs.7b11747
_journal_volume 140
_journal_year 2018
_chemical_formula_moiety '0.25(C184 H136 O64 Zr12)'
_chemical_formula_sum 'C46 H34 O16 Zr3'
_chemical_formula_weight 1116.39
_space_group_crystal_system tetragonal
_space_group_IT_number 128
_space_group_name_Hall '-P 4 2n'
_space_group_name_H-M_alt 'P 4/m n c'
_atom_sites_solution_hydrogens geom
_atom_sites_solution_primary direct
_audit_creation_date 2016-08-31
_audit_creation_method
;
Olex2 1.2
(compiled 2016.08.25 svn.r3337 for OlexSys, GUI svn.r5221)
;
_cell_angle_alpha 90
_cell_angle_beta 90
_cell_angle_gamma 90
_cell_formula_units_Z 4
_cell_length_a 19.0243(15)
_cell_length_b 19.0243(15)
_cell_length_c 33.174(6)
_cell_measurement_reflns_used 1789
_cell_measurement_temperature 293.15
_cell_measurement_theta_max 22.5900
_cell_measurement_theta_min 2.0520
_cell_volume 12006(3)
_computing_cell_refinement
;
CrysAlisPro, Agilent Technologies,
Version 1.171.37.34 (release 22-05-2014 CrysAlis171 .NET)
(compiled May 22 2014,16:03:01)
;
_computing_data_collection
;
CrysAlisPro, Agilent Technologies,
Version 1.171.37.34 (release 22-05-2014 CrysAlis171 .NET)
(compiled May 22 2014,16:03:01)
;
_computing_data_reduction
;
CrysAlisPro, Agilent Technologies,
Version 1.171.37.34 (release 22-05-2014 CrysAlis171 .NET)
(compiled May 22 2014,16:03:01)
;
_computing_molecular_graphics 'Olex2 (Dolomanov et al., 2009)'
_computing_publication_material 'Olex2 (Dolomanov et al., 2009)'
_computing_structure_refinement 'ShelXL (Sheldrick, 2015)'
_computing_structure_solution 'ShelXS (Sheldrick, 2008)'
_diffrn_ambient_temperature 293.15
_diffrn_detector Dectris
_diffrn_detector_area_resol_mean 5.81395
_diffrn_detector_type 'Pilatus 300K detector'
_diffrn_measured_fraction_theta_full 0.761
_diffrn_measured_fraction_theta_max 0.761
_diffrn_measurement_details
;
#__ type_ start__ end____ width___ exp.time_
  1 omega -105.00  -74.00   0.2000    0.9970
omega____ theta____ kappa____ phi______ frames
    -       20.0000   70.0000  155.7700 155

#__ type_ start__ end____ width___ exp.time_
  2 omega -105.00  -74.00   0.2000    0.9970
omega____ theta____ kappa____ phi______ frames
    -       20.0000   70.0000  -24.2300 155

#__ type_ start__ end____ width___ exp.time_
  3 omega -106.00  -66.00   0.2000    0.9970
omega____ theta____ kappa____ phi______ frames
    -      -20.0000  -70.0000 -155.7700 200

#__ type_ start__ end____ width___ exp.time_
  4 omega -106.00  -66.00   0.2000    0.9970
omega____ theta____ kappa____ phi______ frames
    -      -20.0000  -70.0000   24.2300 200

#__ type_ start__ end____ width___ exp.time_
  5 omega -150.00  -94.00   0.2000    0.9970
omega____ theta____ kappa____ phi______ frames
    -      -20.0000   70.0000  -24.2319 280

#__ type_ start__ end____ width___ exp.time_
  6 omega -150.00  -94.00   0.2000    0.9970
omega____ theta____ kappa____ phi______ frames
    -      -20.0000   70.0000  155.7681 280

#__ type_ start__ end____ width___ exp.time_
  7 omega  -96.00  -30.00   0.2000    0.9970
omega____ theta____ kappa____ phi______ frames
    -       20.0000  -70.0000   24.2300 330

#__ type_ start__ end____ width___ exp.time_
  8 omega  -96.00  -30.00   0.2000    0.9970
omega____ theta____ kappa____ phi______ frames
    -       20.0000  -70.0000 -155.7700 330
;
_diffrn_measurement_device 'k-geometry diffractometer'
_diffrn_measurement_device_type 'Newport 4-circle kappa geometry diffractometer'
_diffrn_measurement_method 'oscillation method'
_diffrn_orient_matrix_UB_11 0.0021474000
_diffrn_orient_matrix_UB_12 -0.0324063000
_diffrn_orient_matrix_UB_13 -0.0091377000
_diffrn_orient_matrix_UB_21 -0.0171192000
_diffrn_orient_matrix_UB_22 0.0131505000
_diffrn_orient_matrix_UB_23 -0.0166960000
_diffrn_orient_matrix_UB_31 0.0318458000
_diffrn_orient_matrix_UB_32 0.0091788000
_diffrn_orient_matrix_UB_33 -0.0083643000
_diffrn_radiation_collimation '0.5 mm pinhole'
_diffrn_radiation_monochromator 'Si 111 double-crystal monochromator'
_diffrn_radiation_probe x-ray
_diffrn_radiation_wavelength 0.6889
_diffrn_reflns_av_R_equivalents 0.5796
_diffrn_reflns_av_unetI/netI 0.4767
_diffrn_reflns_Laue_measured_fraction_full 0.761
_diffrn_reflns_Laue_measured_fraction_max 0.761
_diffrn_reflns_limit_h_max 20
_diffrn_reflns_limit_h_min -20
_diffrn_reflns_limit_k_max 13
_diffrn_reflns_limit_k_min -13
_diffrn_reflns_limit_l_max 35
_diffrn_reflns_limit_l_min -35
_diffrn_reflns_number 24593
_diffrn_reflns_point_group_measured_fraction_full 0.761
_diffrn_reflns_point_group_measured_fraction_max 0.761
_diffrn_reflns_theta_full 22.760
_diffrn_reflns_theta_max 22.760
_diffrn_reflns_theta_min 1.889
_diffrn_source 'Synchrotron U21 undulator'
_diffrn_source_type 'Synchrotron Diamond Light Source'
_exptl_absorpt_coefficient_mu 0.261
_exptl_absorpt_correction_T_max 0.4269
_exptl_absorpt_correction_T_min 0.2871
_exptl_absorpt_correction_type multi-scan
_exptl_absorpt_process_details
;
SADABS-2014/5 (Bruker,2014/5) was used for absorption correction. 
wR2(int) was 0.1543 before and 0.1243 after correction. 
The Ratio of minimum to maximum transmission is 0.6725. 
The \l/2 correction factor is Not present.
;
_exptl_crystal_colour 'clear colourless'
_exptl_crystal_colour_lustre clear
_exptl_crystal_colour_primary colourless
_exptl_crystal_density_diffrn 0.618
_exptl_crystal_description octahedral
_exptl_crystal_F_000 2232
_exptl_crystal_size_max 0.046
_exptl_crystal_size_mid 0.046
_exptl_crystal_size_min 0.033
_refine_diff_density_max 0.653
_refine_diff_density_min -1.080
_refine_diff_density_rms 0.117
_refine_ls_extinction_method none
_refine_ls_goodness_of_fit_ref 1.217
_refine_ls_hydrogen_treatment constr
_refine_ls_matrix_type full
_refine_ls_number_parameters 74
_refine_ls_number_reflns 3469
_refine_ls_number_restraints 65
_refine_ls_restrained_S_all 1.218
_refine_ls_R_factor_all 0.3295
_refine_ls_R_factor_gt 0.1638
_refine_ls_shift/su_max 0.001
_refine_ls_shift/su_mean 0.000
_refine_ls_structure_factor_coef Fsqd
_refine_ls_weighting_details 'w=1/[\s^2^(Fo^2^)+(0.2000P)^2^] where P=(Fo^2^+2Fc^2^)/3'
_refine_ls_weighting_scheme calc
_refine_ls_wR_factor_gt 0.3932
_refine_ls_wR_factor_ref 0.4967
_reflns_Friedel_coverage 0.000
_reflns_number_gt 998
_reflns_number_total 3469
_reflns_threshold_expression 'I > 2\s(I)'
_cod_data_source_file ZrMOF_All.cif
_cod_data_source_block 37.2kbar
_cod_original_cell_volume 12007(3)
_cod_database_code 4131857
_chemical_oxdiff_formula 'C46 H42 O16 Zr3'
_shelx_space_group_comment
;
The symmetry employed for this shelxl refinement is uniquely defined
by the following loop, which should always be used as a source of
symmetry information in preference to the above space-group names.
They are only intended as comments.
;
_reflns_odcompleteness_completeness 74.90
_reflns_odcompleteness_iscentric 1
_reflns_odcompleteness_theta 22.88
_olex2_refinement_description
;
1. Fixed Uiso
 At 1.2 times of:
  All C(H) groups
 At 1.5 times of:
  All C(H,H,H) groups
2. Restrained distances
 C7-C6 = C5-C4 = C3-C2
 1.39 with sigma of 0.01
 C4-C3 = C5-C4 = C6-C5 = C7-C2 = C3-C2
 1.39 with sigma of 0.01
 C8-C5 = C2-C1
 1.5 with sigma of 0.01
 C8-C11 = C12-C11 = C9-C8
 1.39 with sigma of 0.01
 C9-C10 = C13-C11
 1.5 with sigma of 0.01
 C12-C12_$3
 1.5 with sigma of 0.02
 C13-C11
 1.5 with sigma of 0.01
 C9-C8 \\sim C8-C11 \\sim C12-C11
 with sigma of 0.02
3. Restrained planarity
 C1, C2, C3, C4, C5, C6, C7, C8, C11_$1, C13_$1
 with sigma of 0.1
 C1_$1, C2_$1, C3_$1, C4_$1, C5_$1, C6_$1, C7_$1, C8_$1, C11, C13
 with sigma of 0.1
 C1_$2, C2_$2, C7_$2, C3_$2, C6_$2, C5_$2, C4_$2, C8_$2, C11_$3, C13_$3
 with sigma of 0.1
 C1_$3, C2_$3, C3_$3, C4_$3, C5_$3, C6_$3, C7_$3, C8_$3, C11_$2, C13_$2
 with sigma of 0.1
 C10, C9, C12, C12_$3, C9_$3, C10_$3
 with sigma of 0.1
4. Uiso/Uaniso restraints and constraints
All non-hydrogen atoms have similar U: within 2A with sigma of 0.02 and sigma
for terminal atoms of 0.04
5. Others
 Fixed Sof: H10A(0.5) H10B(0.5) H10C(0.5)
6.a Me refined with riding coordinates:
 C13(H13A,H13B,H13C), C10(H10A,H10B,H10C)
6.b Aromatic/amide H refined with riding coordinates:
 C3(H3), C4(H4), C7(H7), C6(H6)
;
_shelx_shelxl_version_number 2014/7
_olex2_submission_special_instructions 'No special instructions were received'

loop_
_space_group_symop_operation_xyz
'x, y, z'
'-x, -y, z'
'-y, x, z'
'y, -x, z'
'-x+1/2, y+1/2, -z+1/2'
'x+1/2, -y+1/2, -z+1/2'
'y+1/2, x+1/2, -z+1/2'
'-y+1/2, -x+1/2, -z+1/2'
'-x, -y, -z'
'x, y, -z'
'y, -x, -z'
'-y, x, -z'
'x-1/2, -y-1/2, z-1/2'
'-x-1/2, y-1/2, z-1/2'
'-y-1/2, -x-1/2, z-1/2'
'y-1/2, x-1/2, z-1/2'

loop_
_atom_site_label
_atom_site_type_symbol
_atom_site_fract_x
_atom_site_fract_y
_atom_site_fract_z
_atom_site_U_iso_or_equiv
_atom_site_adp_type
_atom_site_occupancy
_atom_site_site_symmetry_order
_atom_site_calc_flag
_atom_site_refinement_flags_posn
_atom_site_refinement_flags_adp
_atom_site_refinement_flags_occupancy
_atom_site_disorder_assembly
_atom_site_disorder_group
Zr1 Zr 0.12385(17) 0.04496(19) 0.0000 0.0575(16) Uani 1 2 d S TU P . .
Zr2 Zr 0.0000 0.0000 0.07351(12) 0.0477(18) Uani 1 4 d S TU P . .
O5 O -0.0283(6) 0.0929(6) 0.1085(4) 0.106(4) Uiso 1 1 d . U . . .
O2 O 0.1736(7) 0.0604(6) -0.0603(4) 0.110(5) Uiso 1 1 d . U . . .
O4 O 0.0381(7) 0.0837(6) 0.0358(4) 0.122(5) Uiso 1 1 d . U . . .
O3 O 0.1670(11) 0.1510(10) 0.0000 0.153(8) Uiso 1 2 d S TU P . .
O1 O 0.2271(11) -0.0138(11) 0.0000 0.163(9) Uiso 1 2 d S TU P . .
C11 C -0.0263(11) 0.4161(7) 0.2226(5) 0.133(8) Uiso 1 1 d D U . . .
C3 C -0.0466(9) 0.1939(14) 0.1702(9) 0.222(11) Uiso 1 1 d D U . . .
H3 H -0.0306 0.1483 0.1745 0.266 Uiso 1 1 calc R . . . .
C12 C -0.0281(3) 0.4719(3) 0.2500 0.130(11) Uiso 1 2 d DS TU P . .
C1 C -0.0603(8) 0.1536(15) 0.1007(8) 0.169(9) Uiso 1 1 d D U . . .
C4 C -0.0498(11) 0.2392(16) 0.2033(8) 0.219(11) Uiso 1 1 d D U . . .
H4 H -0.0386 0.2275 0.2298 0.262 Uiso 1 1 calc R . . . .
C8 C -0.0780(8) 0.3645(11) 0.2200(6) 0.141(8) Uiso 1 1 d D U . . .
C13 C 0.0310(10) 0.4119(10) 0.1910(6) 0.179(10) Uiso 1 1 d D U . . .
H13A H 0.0641 0.4493 0.1952 0.268 Uiso 1 1 calc R . . . .
H13B H 0.0548 0.3675 0.1932 0.268 Uiso 1 1 calc R . . . .
H13C H 0.0106 0.4162 0.1647 0.268 Uiso 1 1 calc R . . . .
C2 C -0.0660(7) 0.2128(15) 0.1310(9) 0.228(10) Uiso 1 1 d D U . . .
C5 C -0.0725(11) 0.3051(13) 0.1899(8) 0.193(9) Uiso 1 1 d D U . . .
C7 C -0.0901(11) 0.2774(17) 0.1163(9) 0.247(12) Uiso 1 1 d D U . . .
H7 H -0.1012 0.2889 0.0898 0.297 Uiso 1 1 calc R . . . .
C9 C -0.1287(11) 0.3713(11) 0.2500 0.161(12) Uiso 1 2 d DS TU P . .
C6 C -0.0937(11) 0.3207(14) 0.1502(9) 0.225(11) Uiso 1 1 d D U . . .
H6 H -0.1124 0.3653 0.1461 0.270 Uiso 1 1 calc R . . . .
C10 C -0.1846(12) 0.3154(12) 0.2500 0.215(16) Uiso 1 2 d DS TU P . .
H10A H -0.1759 0.2829 0.2285 0.322 Uiso 0.5 1 calc R . . A -1
H10B H -0.1838 0.2908 0.2753 0.322 Uiso 0.5 1 calc R . . A -1
H10C H -0.2298 0.3368 0.2463 0.322 Uiso 0.5 1 calc R . . A -1

loop_
_atom_site_aniso_label
_atom_site_aniso_U_11
_atom_site_aniso_U_22
_atom_site_aniso_U_33
_atom_site_aniso_U_23
_atom_site_aniso_U_13
_atom_site_aniso_U_12
Zr1 0.056(3) 0.077(3) 0.040(3) 0.000 0.000 -0.002(3)
Zr2 0.057(3) 0.057(3) 0.030(3) 0.000 0.000 0.000

loop_
_atom_type_symbol
_atom_type_description
_atom_type_scat_dispersion_real
_atom_type_scat_dispersion_imag
_atom_type_scat_source
C C 0.0030 0.0010 'International Tables Vol C Tables 4.2.6.8 and 6.1.1.4'
H H 0.0000 0.0000 'International Tables Vol C Tables 4.2.6.8 and 6.1.1.4'
O O 0.0110 0.0060 'International Tables Vol C Tables 4.2.6.8 and 6.1.1.4'
Zr Zr -11.6050 0.5510 'International Tables Vol C Tables 4.2.6.8 and 6.1.1.4'

loop_
_geom_angle_atom_site_label_1
_geom_angle_atom_site_label_2
_geom_angle_atom_site_label_3
_geom_angle
_geom_angle_site_symmetry_1
_geom_angle_site_symmetry_3
Zr1 Zr1 Zr1 90.0 11 3
Zr2 Zr1 Zr1 59.55(3) . 11
Zr2 Zr1 Zr1 59.55(3) . 3
Zr2 Zr1 Zr1 59.55(3) 9 3
Zr2 Zr1 Zr1 59.55(3) 9 11
Zr2 Zr1 Zr2 88.42(12) 9 .
O2 Zr1 Zr1 107.4(3) . 11
O2 Zr1 Zr1 107.3(3) 10 11
O2 Zr1 Zr1 109.2(3) . 3
O2 Zr1 Zr1 109.2(3) 10 3
O2 Zr1 Zr2 72.1(3) 10 .
O2 Zr1 Zr2 72.1(3) . 9
O2 Zr1 Zr2 160.5(4) . .
O2 Zr1 Zr2 160.5(4) 10 9
O2 Zr1 O2 127.3(7) . 10
O2 Zr1 O1 72.3(4) . .
O2 Zr1 O1 72.3(4) 10 .
O4 Zr1 Zr1 34.1(3) 11 11
O4 Zr1 Zr1 33.6(3) 10 3
O4 Zr1 Zr1 89.4(3) . 11
O4 Zr1 Zr1 89.4(3) 4 3
O4 Zr1 Zr1 34.1(3) 4 11
O4 Zr1 Zr1 89.4(3) 10 11
O4 Zr1 Zr1 33.6(3) . 3
O4 Zr1 Zr1 89.4(3) 11 3
O4 Zr1 Zr2 35.3(3) 4 .
O4 Zr1 Zr2 88.0(3) 4 9
O4 Zr1 Zr2 88.0(3) 11 .
O4 Zr1 Zr2 35.3(3) 11 9
O4 Zr1 Zr2 35.6(3) . .
O4 Zr1 Zr2 35.6(3) 10 9
O4 Zr1 Zr2 87.6(3) 10 .
O4 Zr1 Zr2 87.6(3) . 9
O4 Zr1 O2 75.4(4) 11 .
O4 Zr1 O2 77.4(4) 10 .
O4 Zr1 O2 140.6(5) 10 10
O4 Zr1 O2 138.8(5) 11 10
O4 Zr1 O2 140.6(5) . .
O4 Zr1 O2 138.8(5) 4 .
O4 Zr1 O2 75.4(4) 4 10
O4 Zr1 O2 77.4(4) . 10
O4 Zr1 O4 70.9(6) 11 10
O4 Zr1 O4 107.0(6) 11 .
O4 Zr1 O4 107.0(6) 4 10
O4 Zr1 O4 67.1(7) 10 .
O4 Zr1 O4 70.9(6) 4 .
O4 Zr1 O4 68.1(7) 11 4
O4 Zr1 O3 88.2(6) . .
O4 Zr1 O3 88.2(6) 10 .
O4 Zr1 O3 145.8(3) 11 .
O4 Zr1 O3 145.8(3) 4 .
O4 Zr1 O1 86.8(5) 4 .
O4 Zr1 O1 146.1(3) . .
O4 Zr1 O1 86.8(5) 11 .
O4 Zr1 O1 146.1(3) 10 .
O3 Zr1 Zr1 87.1(6) . 3
O3 Zr1 Zr1 177.1(6) . 11
O3 Zr1 Zr2 118.7(3) . 9
O3 Zr1 Zr2 118.7(3) . .
O3 Zr1 O2 73.7(4) . 10
O3 Zr1 O2 73.7(4) . .
O3 Zr1 O1 97.5(7) . .
O1 Zr1 Zr1 85.4(6) . 11
O1 Zr1 Zr1 175.4(6) . 3
O1 Zr1 Zr2 117.7(3) . 9
O1 Zr1 Zr2 117.7(3) . .
Zr1 Zr2 Zr1 91.58(12) 11 3
Zr1 Zr2 Zr1 60.91(7) 9 11
Zr1 Zr2 Zr1 91.58(12) 9 .
Zr1 Zr2 Zr1 60.91(7) 11 .
Zr1 Zr2 Zr1 60.91(7) 9 3
Zr1 Zr2 Zr1 60.91(7) 3 .
O5 Zr2 Zr1 113.8(3) 3 11
O5 Zr2 Zr1 109.8(3) . .
O5 Zr2 Zr1 167.7(4) 2 3
O5 Zr2 Zr1 167.7(4) . 11
O5 Zr2 Zr1 109.8(3) 3 3
O5 Zr2 Zr1 113.8(3) 2 .
O5 Zr2 Zr1 109.8(3) 2 9
O5 Zr2 Zr1 76.4(3) 2 11
O5 Zr2 Zr1 113.8(3) 4 3
O5 Zr2 Zr1 76.4(3) 4 .
O5 Zr2 Zr1 109.8(3) 4 11
O5 Zr2 Zr1 167.7(4) 4 9
O5 Zr2 Zr1 76.4(3) . 3
O5 Zr2 Zr1 113.8(3) . 9
O5 Zr2 Zr1 76.4(3) 3 9
O5 Zr2 Zr1 167.7(4) 3 .
O5 Zr2 O5 73.6(3) . 4
O5 Zr2 O5 73.6(3) 4 2
O5 Zr2 O5 73.6(3) 3 2
O5 Zr2 O5 115.7(7) 4 3
O5 Zr2 O5 115.7(7) . 2
O5 Zr2 O5 73.6(3) . 3
O4 Zr2 Zr1 35.5(3) 4 11
O4 Zr2 Zr1 90.2(4) 2 .
O4 Zr2 Zr1 90.6(3) . 11
O4 Zr2 Zr1 35.5(3) . .
O4 Zr2 Zr1 34.7(3) 4 .
O4 Zr2 Zr1 90.2(4) 3 11
O4 Zr2 Zr1 90.2(4) . 9
O4 Zr2 Zr1 35.5(3) 2 9
O4 Zr2 Zr1 90.6(3) 4 9
O4 Zr2 Zr1 90.6(3) 3 .
O4 Zr2 Zr1 90.2(4) 4 3
O4 Zr2 Zr1 34.7(3) . 3
O4 Zr2 Zr1 90.6(3) 2 3
O4 Zr2 Zr1 34.7(3) 2 11
O4 Zr2 Zr1 34.7(3) 3 9
O4 Zr2 Zr1 35.5(3) 3 3
O4 Zr2 O5 78.0(4) 3 3
O4 Zr2 O5 78.0(4) 4 4
O4 Zr2 O5 145.7(5) 2 .
O4 Zr2 O5 145.7(5) . 2
O4 Zr2 O5 78.0(4) . .
O4 Zr2 O5 81.6(5) . 4
O4 Zr2 O5 81.6(5) 4 2
O4 Zr2 O5 145.7(5) 4 3
O4 Zr2 O5 139.9(4) 4 .
O4 Zr2 O5 139.9(4) 3 2
O4 Zr2 O5 139.9(4) . 3
O4 Zr2 O5 81.6(5) 2 3
O4 Zr2 O5 81.6(5) 3 .
O4 Zr2 O5 145.7(5) 3 4
O4 Zr2 O5 78.0(4) 2 2
O4 Zr2 O5 139.9(4) 2 4
O4 Zr2 O4 108.9(7) . 2
O4 Zr2 O4 108.9(7) 3 4
O4 Zr2 O4 70.2(3) . 3
O4 Zr2 O4 70.2(3) 2 4
O4 Zr2 O4 70.2(3) . 4
O4 Zr2 O4 70.2(3) 2 3
C1 O5 Zr2 135.4(15) . .
C1 O2 Zr1 138.3(15) 11 .
Zr1 O4 Zr1 112.3(6) 3 .
Zr1 O4 Zr2 108.9(5) . .
Zr1 O4 Zr2 110.0(6) 3 .
C12 C11 C13 120.5(13) . .
C8 C11 C12 123.9(17) . .
C8 C11 C13 115.4(12) . .
C4 C3 H3 117.9 . .
C2 C3 H3 117.9 . .
C2 C3 C4 124(3) . .
C11 C12 C11 117.3(17) . 7_455
C11 C12 C12 121.3(9) . 2_565
C11 C12 C12 121.3(9) 7_455 2_565
O5 C1 O2 115(2) . 12
O5 C1 C2 123(2) . .
O2 C1 C2 116(2) 12 .
C3 C4 H4 125.8 . .
C3 C4 C5 108(2) . .
C5 C4 H4 125.8 . .
C11 C8 C5 121.3(13) . .
C11 C8 C9 112(2) . .
C9 C8 C5 126.1(18) . .
C11 C13 H13A 109.5 . .
C11 C13 H13B 109.5 . .
C11 C13 H13C 109.5 . .
H13A C13 H13B 109.5 . .
H13A C13 H13C 109.5 . .
H13B C13 H13C 109.5 . .
C3 C2 C1 114(3) . .
C3 C2 C7 130(3) . .
C7 C2 C1 116(3) . .
C4 C5 C8 119(3) . .
C4 C5 C6 125(2) . .
C6 C5 C8 116(3) . .
C2 C7 H7 127.7 . .
C6 C7 C2 105(3) . .
C6 C7 H7 127.7 . .
C8 C9 C8 130(3) 7_455 .
C8 C9 C10 115.1(16) . .
C8 C9 C10 115.1(16) 7_455 .
C5 C6 H6 116.0 . .
C7 C6 C5 128(3) . .
C7 C6 H6 116.0 . .
C9 C10 H10A 109.5 . .
C9 C10 H10B 109.5 . .
C9 C10 H10C 109.5 . .
H10A C10 H10B 109.5 . .
H10A C10 H10C 109.5 . .
H10B C10 H10C 109.5 . .

loop_
_geom_bond_atom_site_label_1
_geom_bond_atom_site_label_2
_geom_bond_distance
_geom_bond_site_symmetry_2
Zr1 Zr1 3.545(5) 3
Zr1 Zr1 3.545(5) 11
Zr1 Zr2 3.497(4) 9
Zr1 Zr2 3.497(4) .
Zr1 O2 2.232(13) 10
Zr1 O2 2.232(13) .
Zr1 O4 2.120(12) 4
Zr1 O4 2.120(12) 11
Zr1 O4 2.148(12) 10
Zr1 O4 2.148(12) .
Zr1 O3 2.18(2) .
Zr1 O1 2.26(2) .
Zr2 Zr1 3.497(4) 9
Zr2 Zr1 3.497(4) 11
Zr2 Zr1 3.497(4) 3
Zr2 O5 2.182(13) 2
Zr2 O5 2.182(13) 4
Zr2 O5 2.182(13) 3
Zr2 O5 2.182(13) .
Zr2 O4 2.151(12) 3
Zr2 O4 2.151(12) 2
Zr2 O4 2.151(12) 4
Zr2 O4 2.151(12) .
O5 C1 1.33(3) .
O2 C1 1.39(3) 11
O4 Zr1 2.120(12) 3
C11 C12 1.400(8) .
C11 C8 1.391(8) .
C11 C13 1.514(7) .
C3 H3 0.9300 .
C3 C4 1.398(10) .
C3 C2 1.396(7) .
C12 C11 1.400(8) 7_455
C12 C12 1.510(19) 2_565
C1 O2 1.39(3) 12
C1 C2 1.515(10) .
C4 H4 0.9300 .
C4 C5 1.400(7) .
C8 C5 1.511(10) .
C8 C9 1.393(8) .
C13 H13A 0.9600 .
C13 H13B 0.9600 .
C13 H13C 0.9600 .
C2 C7 1.400(10) .
C5 C6 1.408(10) .
C7 H7 0.9300 .
C7 C6 1.398(10) .
C9 C8 1.393(8) 7_455
C9 C10 1.503(10) .
C6 H6 0.9300 .
C10 H10A 0.9600 .
C10 H10B 0.9600 .
C10 H10C 0.9600 .

loop_
_geom_torsion_atom_site_label_1
_geom_torsion_atom_site_label_2
_geom_torsion_atom_site_label_3
_geom_torsion_atom_site_label_4
_geom_torsion
_geom_torsion_site_symmetry_1
_geom_torsion_site_symmetry_4
Zr2 O5 C1 O2 -21(2) . 12
Zr2 O5 C1 C2 -173.3(7) . .
O5 C1 C2 C3 -11.4(12) . .
O5 C1 C2 C7 169.2(15) . .
O2 C1 C2 C3 -163.3(14) 12 .
O2 C1 C2 C7 17.3(13) 12 .
C11 C8 C5 C4 101(3) . .
C11 C8 C5 C6 -81(3) . .
C11 C8 C9 C8 2.4(13) . 7_455
C11 C8 C9 C10 -177.6(13) . .
C3 C4 C5 C8 -177.9(14) . .
C3 C4 C5 C6 5(3) . .
C3 C2 C7 C6 -2.3(18) . .
C12 C11 C8 C5 -179(2) . .
C12 C11 C8 C9 -5(3) . .
C1 C2 C7 C6 177.0(10) . .
C4 C3 C2 C1 -177.8(12) . .
C4 C3 C2 C7 1.5(18) . .
C4 C5 C6 C7 -7(4) . .
C8 C11 C12 C11 2.9(15) . 7_455
C8 C11 C12 C12 -177.1(15) . 2_565
C8 C5 C6 C7 175.7(17) . .
C13 C11 C12 C11 178(2) . 7_455
C13 C11 C12 C12 -2(2) . 2_565
C13 C11 C8 C5 5(3) . .
C13 C11 C8 C9 179.7(16) . .
C2 C3 C4 C5 -2(2) . .
C2 C7 C6 C5 5(3) . .
C5 C8 C9 C8 176(3) . 7_455
C5 C8 C9 C10 -4(3) . .
C9 C8 C5 C4 -72(3) . .
C9 C8 C5 C6 105(2) . .
